data_2241864
loop_
_publ_author_name
'Otte, Felix'
'Koller, Stephan G.'
'Golz, Christopher'
'Strohmann, Carsten'

_publ_section_title
;
 Crystal structures of diaquadi-\m-hydroxido-tris[trimethyltin(IV)]
 diformatotrimethylstannate(IV) and di-\m-hydroxido-tris[trimethyltin(IV)]
 chloride monohydrate
;
_journal_issue 10
_journal_name_full 'Acta Crystallographica Section E'
_journal_page_first 1499
_journal_page_last 1502
_journal_paper_doi 10.1107/S2056989016014912
_journal_volume 72
_journal_year 2016
_chemical_formula_iupac '[Sn3 (C H3)9 (O H)2 (H2 O)2] [Sn (C H3)3 (C H O2)2]'
_chemical_formula_moiety 'C9 H13 O4 Sn3 +, C5 H11 O4 Sn -'
_chemical_formula_sum 'C7 H22 O4 Sn2'
_chemical_formula_weight 407.62
_chemical_name_systematic
;
Diaquadi-\m-hydroxido-tris[trimethyltin(IV)] diformatotrimethylstannate(IV)
;
_space_group_crystal_system orthorhombic
_space_group_IT_number 18
_space_group_name_Hall 'P 2 2ab'
_space_group_name_H-M_alt 'P 21 21 2'
_symmetry_space_group_name_Hall 'P 2 2ab'
_symmetry_space_group_name_H-M 'P 21 21 2'
_atom_sites_solution_hydrogens mixed
_atom_sites_solution_primary direct
_cell_angle_alpha 90
_cell_angle_beta 90
_cell_angle_gamma 90
_cell_formula_units_Z 4
_cell_length_a 11.0786(8)
_cell_length_b 18.9529(14)
_cell_length_c 6.6990(5)
_cell_measurement_reflns_used 9917
_cell_measurement_temperature 154
_cell_measurement_theta_max 60
_cell_measurement_theta_min 3
_cell_volume 1406.60(18)
_computing_cell_refinement
;
SAINT (Bruker, 2014)
;
_computing_data_collection
;
APEX3 (Bruker, 2014)
;
_computing_data_reduction
;
SAINT (Bruker, 2014)
;
_computing_molecular_graphics
;
<i>OLEX2</i> (Dolomanov <i>et al.</i>,  2009)
;
_computing_publication_material
;
<i>OLEX2</i> (Dolomanov <i>et al.</i>,  2009)
;
_computing_structure_refinement
;
SHELXL2014 (Sheldrick, 2015b)
;
_computing_structure_solution
;
SHELXT (Sheldrick, 2015a)
;
_diffrn_ambient_temperature 154.0
_diffrn_detector_area_resol_mean 10.4167
_diffrn_measured_fraction_theta_full 0.998
_diffrn_measured_fraction_theta_max 0.997
_diffrn_measurement_device 'four-circle diffractometer'
_diffrn_measurement_device_type 'Bruker D8 VENTURE area detector'
_diffrn_measurement_method '\w and \f scans'
_diffrn_radiation_monochromator 'HELIOS mirror optics'
_diffrn_radiation_type MoK\a
_diffrn_radiation_wavelength 0.71073
_diffrn_reflns_av_R_equivalents 0.0356
_diffrn_reflns_limit_h_max 15
_diffrn_reflns_limit_h_min -15
_diffrn_reflns_limit_k_max 26
_diffrn_reflns_limit_k_min -26
_diffrn_reflns_limit_l_max 9
_diffrn_reflns_limit_l_min -9
_diffrn_reflns_number 56576
_diffrn_reflns_theta_full 26.000
_diffrn_reflns_theta_max 29.641
_diffrn_reflns_theta_min 2.829
_diffrn_standards_number 0
_exptl_absorpt_coefficient_mu 3.539
_exptl_absorpt_correction_T_max 0.0380
_exptl_absorpt_correction_T_min 0.0159
_exptl_absorpt_correction_type multi-scan
_exptl_absorpt_process_details
;
(SADABS; Bruker, 2014)
;
_exptl_crystal_colour colourless
_exptl_crystal_density_diffrn 1.925
_exptl_crystal_description block
_exptl_crystal_F_000 784
_exptl_crystal_size_max 0.162
_exptl_crystal_size_mid 0.098
_exptl_crystal_size_min 0.076
_refine_diff_density_max 0.366
_refine_diff_density_min -0.329
_refine_ls_abs_structure_details
;
Flack <i>x</i> determined using 1569 quotients
[(<i>I</i>^+^)-(<i>I</i>^-^)]/[(<i>I</i>^+^)+(<i>I</i>^-^)]
(Parsons <i>et al.</i>,  2013)
;
_refine_ls_abs_structure_Flack -0.040(19)
_refine_ls_extinction_coef 0.00294(12)
_refine_ls_extinction_expression Fc^*^=kFc[1+0.001xFc^2^\l^3^/sin(2\q)]^-1/4^
_refine_ls_extinction_method
;
SHELXL2014 (Sheldrick, 2015b)
;
_refine_ls_goodness_of_fit_ref 1.056
_refine_ls_hydrogen_treatment mixed
_refine_ls_matrix_type full
_refine_ls_number_parameters 144
_refine_ls_number_reflns 3966
_refine_ls_number_restraints 2
_refine_ls_restrained_S_all 1.056
_refine_ls_R_factor_all 0.0152
_refine_ls_R_factor_gt 0.0135
_refine_ls_shift/su_max 0.004
_refine_ls_shift/su_mean 0.000
_refine_ls_structure_factor_coef Fsqd
_refine_ls_weighting_details 'w=1/[\s^2^(Fo^2^)+(0.0094P)^2^+0.4247P] where P=(Fo^2^+2Fc^2^)/3'
_refine_ls_weighting_scheme calc
_refine_ls_wR_factor_gt 0.0262
_refine_ls_wR_factor_ref 0.0266
_reflns_number_gt 3811
_reflns_number_total 3966
_reflns_threshold_expression 'I > 2\s(I)'
_cod_data_source_file su5326sup1.cif
_cod_data_source_block 1
_cod_database_code 2241864
_shelx_space_group_comment
;
The symmetry employed for this shelxl refinement is uniquely defined
by the following loop, which should always be used as a source of
symmetry information in preference to the above space-group names.
They are only intended as comments.
;

loop_
_space_group_symop_operation_xyz
'x, y, z'
'-x, -y, z'
'x+1/2, -y+1/2, -z'
'-x+1/2, y+1/2, -z'

loop_
_atom_site_type_symbol
_atom_site_label
_atom_site_fract_x
_atom_site_fract_y
_atom_site_fract_z
_atom_site_U_iso_or_equiv
_atom_site_adp_type
_atom_site_calc_flag
_atom_site_occupancy
_atom_site_disorder_assembly
_atom_site_disorder_group
Sn Sn1 0.5000 1.0000 0.39740(3) 0.01976(5) Uani d 1 . .
Sn Sn2 0.51010(2) 0.78803(2) 0.42354(2) 0.01984(4) Uani d 1 . .
Sn Sn3 0.5000 0.5000 0.09198(3) 0.01949(5) Uani d 1 . .
O O1 0.43169(16) 0.88858(8) 0.3940(3) 0.0275(4) Uani d 1 . .
O O2 0.6162(2) 0.67229(10) 0.4624(3) 0.0395(5) Uani d 1 . .
H H2A 0.621(4) 0.6398(17) 0.370(5) 0.070(12) Uiso d 1 . .
H H2B 0.639(3) 0.6499(15) 0.567(4) 0.047(9) Uiso d 1 . .
O O3 0.63477(16) 0.59175(9) 0.1188(3) 0.0275(4) Uani d 1 . .
O O4 0.69708(18) 0.60086(10) -0.1986(3) 0.0321(4) Uani d 1 . .
C C1 0.5000 1.0000 0.0790(5) 0.0341(7) Uani d 1 . .
H H1A 0.5212 0.9529 0.0302 0.051 Uiso calc 0.5 A -1
H H1B 0.5592 1.0343 0.0302 0.051 Uiso calc 0.5 A -1
H H1C 0.4195 1.0128 0.0302 0.051 Uiso calc 0.5 A -1
C C2 0.6556(2) 0.96914(13) 0.5607(4) 0.0284(5) Uani d 1 . .
H H2C 0.6378 0.9263 0.6370 0.043 Uiso calc 1 . .
H H2D 0.6787 1.0071 0.6524 0.043 Uiso calc 1 . .
H H2E 0.7221 0.9598 0.4679 0.043 Uiso calc 1 . .
C C3 0.6662(2) 0.81086(14) 0.2519(4) 0.0306(6) Uani d 1 . .
H H3A 0.6517 0.8531 0.1709 0.046 Uiso calc 1 . .
H H3B 0.6842 0.7708 0.1643 0.046 Uiso calc 1 . .
H H3C 0.7347 0.8192 0.3414 0.046 Uiso calc 1 . .
C C4 0.5122(3) 0.78733(14) 0.7404(3) 0.0326(5) Uani d 1 . .
H H4A 0.5957 0.7907 0.7878 0.049 Uiso calc 1 . .
H H4B 0.4762 0.7433 0.7891 0.049 Uiso calc 1 . .
H H4C 0.4657 0.8276 0.7908 0.049 Uiso calc 1 . .
C C5 0.3709(2) 0.72972(13) 0.2806(4) 0.0308(6) Uani d 1 . .
H H5A 0.2923 0.7504 0.3140 0.046 Uiso calc 1 . .
H H5B 0.3733 0.6806 0.3261 0.046 Uiso calc 1 . .
H H5C 0.3827 0.7313 0.1357 0.046 Uiso calc 1 . .
C C6 0.3758(2) 0.56431(13) -0.0639(4) 0.0318(6) Uani d 1 . .
H H6A 0.3182 0.5848 0.0307 0.048 Uiso calc 1 . .
H H6B 0.3323 0.5357 -0.1622 0.048 Uiso calc 1 . .
H H6C 0.4195 0.6022 -0.1324 0.048 Uiso calc 1 . .
C C7 0.5000 0.5000 0.4082(4) 0.0354(8) Uani d 1 . .
H H7A 0.5631 0.4681 0.4570 0.053 Uiso calc 0.5 B -1
H H7B 0.4212 0.4840 0.4570 0.053 Uiso calc 0.5 B -1
H H7C 0.5156 0.5479 0.4570 0.053 Uiso calc 0.5 B -1
C C8 0.6991(3) 0.61657(14) -0.0214(4) 0.0293(6) Uani d 1 . .
H H8 0.754(3) 0.6574(18) 0.034(5) 0.059(11) Uiso d 1 . .
H H1 0.365(3) 0.8863(17) 0.352(5) 0.051(11) Uiso d 1 . .

loop_
_atom_site_aniso_label
_atom_site_aniso_U_11
_atom_site_aniso_U_22
_atom_site_aniso_U_33
_atom_site_aniso_U_12
_atom_site_aniso_U_13
_atom_site_aniso_U_23
Sn1 0.01811(9) 0.01947(9) 0.02172(9) 0.00005(9) 0.000 0.000
Sn2 0.02197(7) 0.01935(7) 0.01820(7) -0.00208(7) -0.00006(8) 0.00073(5)
Sn3 0.02102(9) 0.02158(9) 0.01588(9) 0.00227(9) 0.000 0.000
O1 0.0229(8) 0.0186(8) 0.0409(11) -0.0023(6) -0.0077(9) 0.0001(8)
O2 0.0672(15) 0.0270(10) 0.0243(10) 0.0151(10) -0.0095(10) -0.0033(8)
O3 0.0312(9) 0.0298(9) 0.0215(9) -0.0063(7) 0.0027(7) -0.0014(7)
O4 0.0402(11) 0.0324(10) 0.0237(9) 0.0027(8) 0.0069(8) 0.0040(8)
C1 0.0422(19) 0.0356(17) 0.0246(15) -0.0051(19) 0.000 0.000
C2 0.0232(11) 0.0292(12) 0.0328(14) 0.0009(9) -0.0063(11) -0.0031(11)
C3 0.0274(13) 0.0346(14) 0.0298(14) -0.0020(10) 0.0062(11) 0.0034(11)
C4 0.0401(14) 0.0367(12) 0.0209(10) 0.0067(16) 0.0047(13) -0.0009(9)
C5 0.0332(14) 0.0272(12) 0.0320(14) -0.0078(10) -0.0052(11) -0.0016(10)
C6 0.0341(13) 0.0263(12) 0.0350(15) 0.0070(10) -0.0090(13) -0.0015(11)
C7 0.0332(17) 0.056(2) 0.0170(14) -0.014(2) 0.000 0.000
C8 0.0310(14) 0.0290(14) 0.0280(14) -0.0054(11) 0.0015(10) 0.0024(10)

loop_
_atom_type_symbol
_atom_type_description
_atom_type_scat_dispersion_real
_atom_type_scat_dispersion_imag
_atom_type_scat_source
C C 0.0033 0.0016 'International Tables Vol C Tables 4.2.6.8 and 6.1.1.4'
H H 0.0000 0.0000 'International Tables Vol C Tables 4.2.6.8 and 6.1.1.4'
O O 0.0106 0.0060 'International Tables Vol C Tables 4.2.6.8 and 6.1.1.4'
Sn Sn -0.6537 1.4246 'International Tables Vol C Tables 4.2.6.8 and 6.1.1.4'

loop_
_geom_angle_atom_site_label_1
_geom_angle_atom_site_label_2
_geom_angle_atom_site_label_3
_geom_angle_site_symmetry_1
_geom_angle_site_symmetry_3
_geom_angle
O1 Sn1 O1 . 2_675 178.83(11)
C1 Sn1 O1 . 2_675 89.42(5)
C1 Sn1 O1 . . 89.42(5)
C2 Sn1 O1 . . 91.14(8)
C2 Sn1 O1 . 2_675 89.46(8)
C2 Sn1 O1 2_675 . 89.46(8)
C2 Sn1 O1 2_675 2_675 91.14(8)
C2 Sn1 C1 2_675 . 121.00(7)
C2 Sn1 C1 . . 121.00(7)
C2 Sn1 C2 . 2_675 118.01(15)
O1 Sn2 O2 . . 176.30(8)
O1 Sn2 C3 . . 95.79(9)
O1 Sn2 C4 . . 95.99(9)
O1 Sn2 C5 . . 97.41(9)
C3 Sn2 O2 . . 81.51(9)
C3 Sn2 C4 . . 122.30(12)
C3 Sn2 C5 . . 116.97(11)
C4 Sn2 O2 . . 83.41(9)
C4 Sn2 C5 . . 117.08(11)
C5 Sn2 O2 . . 86.09(9)
O3 Sn3 O3 . 2_665 171.04(9)
C6 Sn3 O3 . 2_665 92.99(9)
C6 Sn3 O3 2_665 2_665 91.44(9)
C6 Sn3 O3 2_665 . 92.99(9)
C6 Sn3 O3 . . 91.43(9)
C6 Sn3 C6 2_665 . 120.80(16)
C6 Sn3 C7 . . 119.60(8)
C6 Sn3 C7 2_665 . 119.60(8)
C7 Sn3 O3 . 2_665 85.52(4)
C7 Sn3 O3 . . 85.52(4)
Sn1 O1 H1 . . 112(2)
Sn2 O1 Sn1 . . 135.44(9)
Sn2 O1 H1 . . 112(2)
Sn2 O2 H2A . . 125(3)
Sn2 O2 H2B . . 131(2)
H2A O2 H2B . . 102(3)
C8 O3 Sn3 . . 125.94(17)
Sn1 C1 H1A . . 109.5
Sn1 C1 H1B . . 109.5
Sn1 C1 H1C . . 109.5
H1A C1 H1B . . 109.5
H1A C1 H1C . . 109.5
H1B C1 H1C . . 109.5
Sn1 C2 H2C . . 109.5
Sn1 C2 H2D . . 109.5
Sn1 C2 H2E . . 109.5
H2C C2 H2D . . 109.5
H2C C2 H2E . . 109.5
H2D C2 H2E . . 109.5
Sn2 C3 H3A . . 109.5
Sn2 C3 H3B . . 109.5
Sn2 C3 H3C . . 109.5
H3A C3 H3B . . 109.5
H3A C3 H3C . . 109.5
H3B C3 H3C . . 109.5
Sn2 C4 H4A . . 109.5
Sn2 C4 H4B . . 109.5
Sn2 C4 H4C . . 109.5
H4A C4 H4B . . 109.5
H4A C4 H4C . . 109.5
H4B C4 H4C . . 109.5
Sn2 C5 H5A . . 109.5
Sn2 C5 H5B . . 109.5
Sn2 C5 H5C . . 109.5
H5A C5 H5B . . 109.5
H5A C5 H5C . . 109.5
H5B C5 H5C . . 109.5
Sn3 C6 H6A . . 109.5
Sn3 C6 H6B . . 109.5
Sn3 C6 H6C . . 109.5
H6A C6 H6B . . 109.5
H6A C6 H6C . . 109.5
H6B C6 H6C . . 109.5
Sn3 C7 H7A . . 109.5
Sn3 C7 H7B . . 109.5
Sn3 C7 H7C . . 109.5
H7A C7 H7B . . 109.5
H7A C7 H7C . . 109.5
H7B C7 H7C . . 109.5
O3 C8 H8 . . 110(2)
O4 C8 O3 . . 128.1(3)
O4 C8 H8 . . 122(2)

loop_
_geom_bond_atom_site_label_1
_geom_bond_atom_site_label_2
_geom_bond_site_symmetry_2
_geom_bond_distance
Sn1 O1 . 2.2433(16)
Sn1 O1 2_675 2.2433(16)
Sn1 C1 . 2.133(3)
Sn1 C2 . 2.124(2)
Sn1 C2 2_675 2.124(2)
Sn2 O1 . 2.1036(16)
Sn2 O2 . 2.5023(19)
Sn2 C3 . 2.121(2)
Sn2 C4 . 2.123(2)
Sn2 C5 . 2.126(2)
Sn3 O3 2_665 2.2991(17)
Sn3 O3 . 2.2990(17)
Sn3 C6 . 2.114(2)
Sn3 C6 2_665 2.114(2)
Sn3 C7 . 2.119(3)
O1 H1 . 0.79(4)
O2 H2A . 0.87(2)
O2 H2B . 0.86(2)
O3 C8 . 1.269(3)
O4 C8 . 1.224(3)
C1 H1A . 0.9800
C1 H1B . 0.9800
C1 H1C . 0.9800
C2 H2C . 0.9800
C2 H2D . 0.9800
C2 H2E . 0.9800
C3 H3A . 0.9800
C3 H3B . 0.9800
C3 H3C . 0.9800
C4 H4A . 0.9800
C4 H4B . 0.9800
C4 H4C . 0.9800
C5 H5A . 0.9800
C5 H5B . 0.9800
C5 H5C . 0.9800
C6 H6A . 0.9800
C6 H6B . 0.9800
C6 H6C . 0.9800
C7 H7A . 0.9800
C7 H7B . 0.9800
C7 H7C . 0.9800
C8 H8 . 1.05(3)

loop_
_geom_hbond_atom_site_label_D
_geom_hbond_atom_site_label_H
_geom_hbond_atom_site_label_A
_geom_hbond_site_symmetry_A
_geom_hbond_distance_DH
_geom_hbond_distance_HA
_geom_hbond_distance_DA
_geom_hbond_angle_DHA
O2 H2A O3 . 0.87(2) 1.92(3) 2.770(3) 164(4)
O2 H2B O4 1_556 0.86(2) 1.93(2) 2.791(3) 178(3)
O1 H1 O4 3_465 0.79(4) 2.14(4) 2.917(3) 167(3)

loop_
_geom_torsion_atom_site_label_1
_geom_torsion_atom_site_label_2
_geom_torsion_atom_site_label_3
_geom_torsion_atom_site_label_4
_geom_torsion
Sn3 O3 C8 O4 5.5(4)

_cod_database_fobs_code 2241864
